data_7055636
loop_
_publ_author_name
'Sanyal, Ria'
'Zhang, Xuepeng'
'Chakraborty, Prateeti'
'Giri, Sanjib'
'Chattopadhyay, Shyamal Kumar'
'Zhao, Cunyuan'
'Das, Debasis'

_publ_section_title
;
 Role of solvent in the phosphatase activity of a dinuclear nickel(ii)
 complex of a Schiff base ligand: mechanistic interpretation by DFT
 studies
;
_journal_issue 9
_journal_name_full 'New J. Chem.'
_journal_page_first 7388
_journal_paper_doi 10.1039/C6NJ01043A
_journal_volume 40
_journal_year 2016
_chemical_formula_moiety 'C31.50 H30 Cl2 N5 Ni2 O5 S, 2.25(H2 O)'
_chemical_formula_sum 'C31.5 H34.5 Cl2 N5 Ni2 O7.25 S'
_chemical_formula_weight 819.52
_space_group_IT_number 14
_symmetry_cell_setting monoclinic
_symmetry_space_group_name_Hall '-P 2ybc'
_symmetry_space_group_name_H-M 'P 1 21/c 1'
_atom_sites_solution_hydrogens geom
_atom_sites_solution_primary direct
_atom_sites_solution_secondary difmap
_audit_creation_method SHELXL-97
_audit_update_record
;
2016-06-14 deposited with the CCDC.
2016-06-15 downloaded from the CCDC.
;
_cell_angle_alpha 90.00
_cell_angle_beta 92.291(13)
_cell_angle_gamma 90.00
_cell_formula_units_Z 4
_cell_length_a 18.463(2)
_cell_length_b 13.6212(18)
_cell_length_c 15.5388(18)
_cell_measurement_reflns_used 100
_cell_measurement_temperature 293(2)
_cell_measurement_theta_max 24.1
_cell_measurement_theta_min 1.9
_cell_volume 3904.7(8)
_computing_cell_refinement 'Bruker APEX-2'
_computing_data_collection 'Bruker APEX-2'
_computing_data_reduction 'Bruker SHELXTL'
_computing_molecular_graphics 'Ortep3 for Windows (Farrugia,1997)'
_computing_publication_material 'Wingx 1.80.05 (Farrugia, 1999)'
_computing_structure_refinement 'SHELX97 (Sheldrick, 2008)'
_computing_structure_solution 'SHELX97 (Sheldrick, 2008)'
_diffrn_ambient_temperature 293(2)
_diffrn_measured_fraction_theta_full 0.982
_diffrn_measured_fraction_theta_max 0.982
_diffrn_measurement_device_type 'Bruker APEX-2 CCD area detector'
_diffrn_measurement_method '/w scans'
_diffrn_radiation_monochromator graphite
_diffrn_radiation_source 'fine-focus sealed tube'
_diffrn_radiation_type MoK\a
_diffrn_radiation_wavelength 0.71073
_diffrn_reflns_av_R_equivalents 0.0819
_diffrn_reflns_av_unetI/netI 0.1552
_diffrn_reflns_limit_h_max 21
_diffrn_reflns_limit_h_min -21
_diffrn_reflns_limit_k_max 15
_diffrn_reflns_limit_k_min -15
_diffrn_reflns_limit_l_max 17
_diffrn_reflns_limit_l_min -17
_diffrn_reflns_number 18366
_diffrn_reflns_theta_full 24.11
_diffrn_reflns_theta_max 24.11
_diffrn_reflns_theta_min 1.86
_exptl_absorpt_coefficient_mu 1.203
_exptl_absorpt_correction_T_max 0.667
_exptl_absorpt_correction_T_min 0.635
_exptl_absorpt_correction_type multi-scan
_exptl_absorpt_process_details SADABS
_exptl_crystal_colour green
_exptl_crystal_density_diffrn 1.394
_exptl_crystal_density_method 'not measured'
_exptl_crystal_description block
_exptl_crystal_F_000 1690
_exptl_crystal_size_max 0.36
_exptl_crystal_size_mid 0.32
_exptl_crystal_size_min 0.32
_refine_diff_density_max 0.608
_refine_diff_density_min -0.620
_refine_diff_density_rms 0.103
_refine_ls_extinction_method none
_refine_ls_goodness_of_fit_ref 0.920
_refine_ls_hydrogen_treatment constr
_refine_ls_matrix_type full
_refine_ls_number_parameters 451
_refine_ls_number_reflns 6098
_refine_ls_number_restraints 1
_refine_ls_restrained_S_all 0.920
_refine_ls_R_factor_all 0.1552
_refine_ls_R_factor_gt 0.0767
_refine_ls_shift/su_max 0.000
_refine_ls_shift/su_mean 0.000
_refine_ls_structure_factor_coef Fsqd
_refine_ls_weighting_details 'calc w=1/[\s^2^(Fo^2^)+(0.1026P)^2^+0.0000P] where P=(Fo^2^+2Fc^2^)/3'
_refine_ls_weighting_scheme calc
_refine_ls_wR_factor_gt 0.1767
_refine_ls_wR_factor_ref 0.2030
_reflns_number_gt 3025
_reflns_number_total 6098
_reflns_threshold_expression >2\s(I)
_cod_data_source_file c6nj01043a2.cif
_cod_data_source_block dd450
_cod_depositor_comments
;Adding full bibliography for 7055636.cif.

The following automatic conversions were performed:

data name '_exptl_absorpt_process_detail' was replaced with
'_exptl_absorpt_process_details' as specified in the replacement file
'data/replacement-values/replacement_tags.lst'.

Automatic conversion script
Id: cif_correct_tags 9268 2022-04-12 08:56:07Z antanas 
;
_cod_original_cell_volume 3904.8(8)
_cod_original_sg_symbol_H-M 'P 21/c'
_cod_original_formula_sum 'C31.50 H34.50 Cl2 N5 Ni2 O7.25 S'
_cod_database_code 7055636

loop_
_symmetry_equiv_pos_as_xyz
'x, y, z'
'-x, y+1/2, -z+1/2'
'-x, -y, -z'
'x, -y-1/2, z-1/2'

loop_
_atom_site_label
_atom_site_type_symbol
_atom_site_fract_x
_atom_site_fract_y
_atom_site_fract_z
_atom_site_U_iso_or_equiv
_atom_site_adp_type
_atom_site_occupancy
_atom_site_symmetry_multiplicity
_atom_site_calc_flag
_atom_site_refinement_flags
_atom_site_disorder_assembly
_atom_site_disorder_group
Ni1 Ni 0.13707(5) 0.52403(7) 0.70706(5) 0.0477(3) Uani 1 1 d . . .
Ni2 Ni 0.27420(5) 0.52806(7) 0.59849(5) 0.0484(3) Uani 1 1 d . . .
Cl1 Cl 0.44576(15) 0.6395(2) 1.00756(16) 0.1039(9) Uani 1 1 d . . .
Cl2 Cl 0.10295(16) 1.01106(17) 0.53587(17) 0.0940(8) Uani 1 1 d . . .
C18 C 0.0472(10) 0.3890(15) 0.8249(12) 0.101(7) Uani 0.50 1 d PD . .
H18A H 0.0112 0.4378 0.8361 0.151 Uiso 0.50 1 calc PR . .
H18B H 0.0505 0.3434 0.8721 0.151 Uiso 0.50 1 calc PR . .
H18C H 0.0337 0.3545 0.7728 0.151 Uiso 0.50 1 calc PR . .
O1 O 0.2457(3) 0.4895(3) 0.7302(3) 0.0538(13) Uani 1 1 d . . .
O2 O 0.1727(2) 0.5911(4) 0.5943(2) 0.0486(12) Uani 1 1 d . . .
O3 O 0.1124(3) 0.4331(5) 0.8162(3) 0.0814(18) Uani 1 1 d D . .
H3A H 0.1485 0.3814 0.8190 0.098 Uiso 1 1 calc R . .
H3B H 0.1209 0.4733 0.8671 0.098 Uiso 0.50 1 calc PR . .
N1 N 0.1506(3) 0.6505(4) 0.7797(3) 0.0483(15) Uani 1 1 d . . .
N2 N 0.0237(3) 0.5490(4) 0.6844(3) 0.0541(16) Uani 1 1 d . . .
N3 N 0.3210(3) 0.6607(5) 0.6368(3) 0.0503(15) Uani 1 1 d . . .
N4 N 0.3756(4) 0.4533(5) 0.6145(4) 0.0611(18) Uani 1 1 d . . .
C1 C 0.2885(4) 0.5231(6) 0.7960(4) 0.0518(19) Uani 1 1 d . . .
C2 C 0.3510(5) 0.4724(6) 0.8210(5) 0.065(2) Uani 1 1 d . . .
H2 H 0.3613 0.4136 0.7936 0.078 Uiso 1 1 calc R . .
C3 C 0.3997(5) 0.5072(7) 0.8866(5) 0.076(3) Uani 1 1 d . . .
H3 H 0.4412 0.4716 0.9023 0.092 Uiso 1 1 calc R . .
C4 C 0.3849(5) 0.5951(7) 0.9271(5) 0.069(2) Uani 1 1 d . . .
C5 C 0.3214(4) 0.6455(6) 0.9065(4) 0.054(2) Uani 1 1 d . . .
H5 H 0.3113 0.7032 0.9356 0.065 Uiso 1 1 calc R . .
C6 C 0.2719(4) 0.6110(5) 0.8421(4) 0.0479(18) Uani 1 1 d . . .
C7 C 0.2070(4) 0.6689(5) 0.8289(4) 0.0513(19) Uani 1 1 d . . .
H7 H 0.2056 0.7272 0.8598 0.062 Uiso 1 1 calc R . .
C8 C 0.0902(4) 0.7188(6) 0.7813(4) 0.059(2) Uani 1 1 d . . .
H8A H 0.0830 0.7487 0.7250 0.071 Uiso 1 1 calc R . .
H8B H 0.1015 0.7705 0.8226 0.071 Uiso 1 1 calc R . .
C9 C 0.0195(4) 0.6664(7) 0.8061(4) 0.069(2) Uani 1 1 d . . .
H9A H 0.0308 0.6219 0.8535 0.083 Uiso 1 1 calc R . .
H9B H -0.0139 0.7153 0.8265 0.083 Uiso 1 1 calc R . .
C10 C -0.0188(4) 0.6079(6) 0.7329(4) 0.061(2) Uani 1 1 d . . .
C11 C -0.0917(4) 0.6186(7) 0.7191(5) 0.074(3) Uani 1 1 d . . .
H11 H -0.1180 0.6607 0.7530 0.089 Uiso 1 1 calc R . .
C12 C -0.1264(5) 0.5636(7) 0.6512(6) 0.082(3) Uani 1 1 d . . .
H12 H -0.1764 0.5667 0.6414 0.098 Uiso 1 1 calc R . .
C13 C -0.0849(5) 0.5064(6) 0.6011(5) 0.068(2) Uani 1 1 d . . .
H13 H -0.1059 0.4720 0.5548 0.082 Uiso 1 1 calc R . .
C14 C -0.0111(4) 0.4996(6) 0.6195(5) 0.056(2) Uani 1 1 d . . .
H14 H 0.0161 0.4589 0.5853 0.067 Uiso 1 1 calc R . .
C21 C 0.1594(4) 0.6878(6) 0.5784(4) 0.0452(18) Uani 1 1 d . . .
C22 C 0.0906(4) 0.7151(5) 0.5461(4) 0.0504(19) Uani 1 1 d . . .
H22 H 0.0563 0.6667 0.5333 0.061 Uiso 1 1 calc R . .
C23 C 0.0722(5) 0.8137(6) 0.5326(4) 0.063(2) Uani 1 1 d . . .
H23 H 0.0259 0.8313 0.5126 0.076 Uiso 1 1 calc R . .
C24 C 0.1258(5) 0.8861(6) 0.5502(4) 0.058(2) Uani 1 1 d . . .
C25 C 0.1930(4) 0.8617(6) 0.5797(4) 0.056(2) Uani 1 1 d . . .
H25 H 0.2273 0.9106 0.5905 0.067 Uiso 1 1 calc R . .
C26 C 0.2120(4) 0.7619(5) 0.5944(4) 0.0469(18) Uani 1 1 d . . .
C27 C 0.2873(4) 0.7437(6) 0.6262(4) 0.0526(19) Uani 1 1 d . . .
H27 H 0.3143 0.7994 0.6407 0.063 Uiso 1 1 calc R . .
C28 C 0.3960(4) 0.6641(6) 0.6663(5) 0.064(2) Uani 1 1 d . . .
H28A H 0.4013 0.6350 0.7232 0.076 Uiso 1 1 calc R . .
H28B H 0.4121 0.7317 0.6701 0.076 Uiso 1 1 calc R . .
C29 C 0.4420(4) 0.6080(7) 0.6038(5) 0.076(3) Uani 1 1 d . . .
H29A H 0.4918 0.6304 0.6106 0.091 Uiso 1 1 calc R . .
H29B H 0.4251 0.6232 0.5454 0.091 Uiso 1 1 calc R . .
C30 C 0.4402(5) 0.4961(7) 0.6163(5) 0.067(2) Uani 1 1 d . . .
C31 C 0.5045(5) 0.4457(9) 0.6318(6) 0.089(3) Uani 1 1 d . . .
H31 H 0.5484 0.4791 0.6331 0.107 Uiso 1 1 calc R . .
C32 C 0.5030(7) 0.3459(10) 0.6452(6) 0.104(4) Uani 1 1 d . . .
H32 H 0.5458 0.3110 0.6556 0.124 Uiso 1 1 calc R . .
C33 C 0.4376(7) 0.2989(8) 0.6430(6) 0.095(3) Uani 1 1 d . . .
H33 H 0.4351 0.2313 0.6513 0.114 Uiso 1 1 calc R . .
C34 C 0.3742(5) 0.3540(7) 0.6279(5) 0.076(3) Uani 1 1 d . . .
H34 H 0.3297 0.3220 0.6271 0.091 Uiso 1 1 calc R . .
N5 N 0.2900(3) 0.5604(5) 0.4715(4) 0.0643(18) Uani 1 1 d . . .
C15 C 0.2932(4) 0.5706(6) 0.3974(5) 0.056(2) Uani 1 1 d . . .
S1 S 0.29632(17) 0.5851(2) 0.29353(14) 0.1085(10) Uani 1 1 d . . .
O4 O 0.2255(3) 0.3975(3) 0.5582(3) 0.0544(13) Uani 1 1 d . . .
O5 O 0.1268(3) 0.3949(4) 0.6392(3) 0.0567(13) Uani 1 1 d . . .
C16 C 0.1667(4) 0.3612(6) 0.5830(5) 0.0548(19) Uani 1 1 d . . .
C17 C 0.1420(5) 0.2647(6) 0.5382(6) 0.083(3) Uani 1 1 d . . .
H17A H 0.1767 0.2461 0.4967 0.124 Uiso 1 1 calc R . .
H17B H 0.0955 0.2743 0.5097 0.124 Uiso 1 1 calc R . .
H17C H 0.1386 0.2137 0.5805 0.124 Uiso 1 1 calc R . .
O1W O 0.2173(4) 0.2895(5) 0.7905(5) 0.132(3) Uani 1 1 d . . .
H11W H 0.2389 0.3321 0.7608 0.198 Uiso 1 1 d R . .
H12W H 0.2519 0.2501 0.8074 0.198 Uiso 1 1 d R . .
O2W O 0.2894(17) 0.133(2) 0.694(2) 0.132(10) Uiso 0.25 1 d P . .
O3WA O 0.2965(7) 0.2869(11) 0.4349(9) 0.064(4) Uiso 0.40 1 d P . .
O3WB O 0.3572(12) 0.3165(15) 0.4084(11) 0.081(6) Uiso 0.30 1 d P A 2
O3WC O 0.2996(11) 0.3255(15) 0.3996(12) 0.067(5) Uiso 0.30 1 d P A 3

loop_
_atom_site_aniso_label
_atom_site_aniso_U_11
_atom_site_aniso_U_22
_atom_site_aniso_U_33
_atom_site_aniso_U_23
_atom_site_aniso_U_13
_atom_site_aniso_U_12
Ni1 0.0568(6) 0.0469(6) 0.0394(5) -0.0042(4) 0.0008(4) 0.0031(5)
Ni2 0.0559(6) 0.0459(6) 0.0434(5) -0.0059(4) 0.0007(4) 0.0017(5)
Cl1 0.105(2) 0.105(2) 0.0964(17) -0.0246(15) -0.0511(14) 0.0241(17)
Cl2 0.131(2) 0.0462(14) 0.1032(18) 0.0085(12) -0.0146(15) 0.0183(14)
C18 0.126(18) 0.087(16) 0.090(13) 0.029(12) 0.020(12) -0.033(14)
O1 0.061(3) 0.052(3) 0.048(3) -0.001(2) -0.011(2) 0.003(3)
O2 0.053(3) 0.051(4) 0.042(2) 0.000(2) 0.003(2) 0.005(3)
O3 0.092(5) 0.094(5) 0.058(3) 0.007(3) 0.002(3) 0.015(4)
N1 0.053(4) 0.046(4) 0.045(3) -0.008(3) -0.004(3) 0.013(3)
N2 0.076(4) 0.052(4) 0.034(3) -0.007(3) 0.002(3) 0.000(3)
N3 0.056(4) 0.054(4) 0.041(3) -0.006(3) -0.002(3) 0.002(4)
N4 0.064(5) 0.064(5) 0.055(4) -0.006(3) 0.002(3) 0.006(4)
C1 0.063(5) 0.049(5) 0.044(4) 0.005(4) -0.002(3) 0.004(4)
C2 0.083(6) 0.052(5) 0.058(4) -0.002(4) -0.014(4) 0.023(5)
C3 0.083(7) 0.078(7) 0.067(5) 0.000(5) -0.017(5) 0.036(5)
C4 0.083(7) 0.067(6) 0.054(4) -0.002(4) -0.024(4) 0.006(5)
C5 0.071(6) 0.048(5) 0.042(4) -0.004(3) -0.008(4) 0.007(4)
C6 0.058(5) 0.049(5) 0.037(3) 0.001(3) 0.001(3) 0.003(4)
C7 0.062(5) 0.044(5) 0.048(4) -0.005(3) 0.010(4) 0.000(4)
C8 0.069(6) 0.056(5) 0.053(4) -0.019(4) -0.004(4) 0.014(5)
C9 0.064(6) 0.095(7) 0.048(4) -0.023(4) -0.001(4) 0.010(5)
C10 0.059(6) 0.078(6) 0.045(4) -0.012(4) 0.002(4) 0.006(5)
C11 0.053(6) 0.108(8) 0.061(5) -0.018(5) 0.000(4) 0.015(5)
C12 0.052(6) 0.109(8) 0.085(6) -0.023(6) -0.006(5) 0.004(5)
C13 0.065(6) 0.070(6) 0.068(5) -0.013(4) -0.010(4) -0.002(5)
C14 0.056(6) 0.058(6) 0.054(4) -0.009(4) -0.001(4) -0.001(4)
C21 0.057(5) 0.047(5) 0.032(3) -0.001(3) 0.004(3) 0.004(4)
C22 0.063(5) 0.040(5) 0.047(4) 0.000(3) -0.009(3) 0.003(4)
C23 0.076(6) 0.065(6) 0.049(4) 0.003(4) -0.004(4) 0.006(5)
C24 0.083(6) 0.039(5) 0.051(4) -0.003(4) -0.006(4) 0.011(5)
C25 0.070(6) 0.045(5) 0.052(4) 0.000(4) 0.002(4) -0.006(4)
C26 0.057(5) 0.044(5) 0.040(4) -0.005(3) -0.003(3) 0.003(4)
C27 0.068(6) 0.044(5) 0.046(4) -0.007(3) 0.002(3) -0.004(4)
C28 0.050(5) 0.060(6) 0.080(5) 0.003(4) -0.006(4) -0.010(4)
C29 0.053(5) 0.091(8) 0.083(6) -0.002(5) 0.006(4) 0.000(5)
C30 0.060(6) 0.077(7) 0.064(5) 0.008(4) -0.002(4) 0.019(5)
C31 0.071(7) 0.096(9) 0.101(7) 0.005(7) 0.001(5) 0.014(6)
C32 0.094(9) 0.114(11) 0.102(7) -0.001(7) 0.004(6) 0.038(8)
C33 0.100(9) 0.083(8) 0.102(7) -0.012(6) 0.003(6) 0.025(7)
C34 0.077(7) 0.066(7) 0.085(6) -0.015(5) 0.003(5) 0.025(6)
N5 0.069(5) 0.077(5) 0.047(4) -0.002(3) 0.006(3) 0.001(4)
C15 0.052(5) 0.059(5) 0.058(5) 0.006(4) 0.000(4) -0.004(4)
S1 0.137(2) 0.139(3) 0.0497(12) 0.0197(14) 0.0001(13) -0.020(2)
O4 0.067(4) 0.040(3) 0.056(3) -0.007(2) 0.002(2) -0.001(3)
O5 0.072(4) 0.048(3) 0.051(3) -0.011(2) 0.006(2) -0.001(3)
C16 0.063(6) 0.044(5) 0.057(4) -0.003(4) -0.004(4) -0.005(4)
C17 0.107(7) 0.059(6) 0.085(6) -0.026(5) 0.024(5) -0.017(5)
O1W 0.129(6) 0.085(5) 0.181(7) 0.045(5) -0.014(5) -0.018(5)

loop_
_atom_type_symbol
_atom_type_description
_atom_type_scat_dispersion_real
_atom_type_scat_dispersion_imag
_atom_type_scat_source
C C 0.0033 0.0016 'International Tables Vol C Tables 4.2.6.8 and 6.1.1.4'
H H 0.0000 0.0000 'International Tables Vol C Tables 4.2.6.8 and 6.1.1.4'
N N 0.0061 0.0033 'International Tables Vol C Tables 4.2.6.8 and 6.1.1.4'
O O 0.0106 0.0060 'International Tables Vol C Tables 4.2.6.8 and 6.1.1.4'
S S 0.1246 0.1234 'International Tables Vol C Tables 4.2.6.8 and 6.1.1.4'
Cl Cl 0.1484 0.1585 'International Tables Vol C Tables 4.2.6.8 and 6.1.1.4'
Ni Ni 0.3393 1.1124 'International Tables Vol C Tables 4.2.6.8 and 6.1.1.4'

loop_
_geom_angle_atom_site_label_1
_geom_angle_atom_site_label_2
_geom_angle_atom_site_label_3
_geom_angle
O5 Ni1 N1 177.2(2)
O5 Ni1 O1 87.94(19)
N1 Ni1 O1 89.9(2)
O5 Ni1 O2 88.32(18)
N1 Ni1 O2 93.3(2)
O1 Ni1 O2 84.89(17)
O5 Ni1 N2 89.0(2)
N1 Ni1 N2 93.1(2)
O1 Ni1 N2 176.0(2)
O2 Ni1 N2 97.50(19)
O5 Ni1 O3 83.9(2)
N1 Ni1 O3 94.2(2)
O1 Ni1 O3 88.1(2)
O2 Ni1 O3 169.7(2)
N2 Ni1 O3 89.1(2)
N5 Ni2 O2 92.5(2)
N5 Ni2 O4 88.3(2)
O2 Ni2 O4 88.02(19)
N5 Ni2 N3 90.9(2)
O2 Ni2 N3 90.8(2)
O4 Ni2 N3 178.5(2)
N5 Ni2 N4 93.3(2)
O2 Ni2 N4 173.7(2)
O4 Ni2 N4 89.6(2)
N3 Ni2 N4 91.6(3)
N5 Ni2 O1 174.1(2)
O2 Ni2 O1 82.96(17)
O4 Ni2 O1 87.64(18)
N3 Ni2 O1 93.04(19)
N4 Ni2 O1 91.1(2)
O3 C18 H18A 109.5
O3 C18 H18B 109.5
H18A C18 H18B 109.5
O3 C18 H18C 109.5
H18A C18 H18C 109.5
H18B C18 H18C 109.5
C1 O1 Ni1 126.0(5)
C1 O1 Ni2 118.1(4)
Ni1 O1 Ni2 92.88(17)
C21 O2 Ni2 124.5(4)
C21 O2 Ni1 120.8(4)
Ni2 O2 Ni1 96.13(18)
C18 O3 Ni1 123.2(9)
C18 O3 H3A 106.5
Ni1 O3 H3A 106.5
C18 O3 H3B 106.5
Ni1 O3 H3B 106.5
H3A O3 H3B 106.5
C7 N1 C8 117.8(6)
C7 N1 Ni1 124.2(5)
C8 N1 Ni1 117.7(4)
C14 N2 C10 115.8(7)
C14 N2 Ni1 118.5(5)
C10 N2 Ni1 125.6(5)
C27 N3 C28 117.5(7)
C27 N3 Ni2 121.9(5)
C28 N3 Ni2 120.1(5)
C30 N4 C34 117.0(8)
C30 N4 Ni2 125.1(6)
C34 N4 Ni2 117.8(6)
O1 C1 C2 120.0(7)
O1 C1 C6 122.2(7)
C2 C1 C6 117.9(7)
C1 C2 C3 122.2(8)
C1 C2 H2 118.9
C3 C2 H2 118.9
C4 C3 C2 119.1(8)
C4 C3 H3 120.4
C2 C3 H3 120.4
C3 C4 C5 120.3(7)
C3 C4 Cl1 119.3(7)
C5 C4 Cl1 120.4(7)
C4 C5 C6 121.2(7)
C4 C5 H5 119.4
C6 C5 H5 119.4
C5 C6 C1 119.2(7)
C5 C6 C7 115.5(7)
C1 C6 C7 125.3(6)
N1 C7 C6 128.6(7)
N1 C7 H7 115.7
C6 C7 H7 115.7
N1 C8 C9 111.3(6)
N1 C8 H8A 109.4
C9 C8 H8A 109.4
N1 C8 H8B 109.4
C9 C8 H8B 109.4
H8A C8 H8B 108.0
C10 C9 C8 114.9(6)
C10 C9 H9A 108.5
C8 C9 H9A 108.5
C10 C9 H9B 108.5
C8 C9 H9B 108.5
H9A C9 H9B 107.5
C11 C10 N2 124.2(7)
C11 C10 C9 118.9(7)
N2 C10 C9 117.0(7)
C10 C11 C12 118.2(8)
C10 C11 H11 120.9
C12 C11 H11 120.9
C13 C12 C11 118.5(8)
C13 C12 H12 120.7
C11 C12 H12 120.7
C12 C13 C14 119.5(8)
C12 C13 H13 120.3
C14 C13 H13 120.3
N2 C14 C13 123.8(7)
N2 C14 H14 118.1
C13 C14 H14 118.1
O2 C21 C22 118.5(6)
O2 C21 C26 122.7(6)
C22 C21 C26 118.7(7)
C21 C22 C23 121.4(7)
C21 C22 H22 119.3
C23 C22 H22 119.3
C22 C23 C24 118.4(7)
C22 C23 H23 120.8
C24 C23 H23 120.8
C25 C24 C23 121.4(7)
C25 C24 Cl2 119.5(7)
C23 C24 Cl2 119.1(6)
C24 C25 C26 120.6(7)
C24 C25 H25 119.7
C26 C25 H25 119.7
C21 C26 C25 119.5(7)
C21 C26 C27 124.7(7)
C25 C26 C27 115.9(7)
N3 C27 C26 128.9(7)
N3 C27 H27 115.5
C26 C27 H27 115.5
N3 C28 C29 109.6(6)
N3 C28 H28A 109.8
C29 C28 H28A 109.8
N3 C28 H28B 109.8
C29 C28 H28B 109.8
H28A C28 H28B 108.2
C28 C29 C30 113.7(7)
C28 C29 H29A 108.8
C30 C29 H29A 108.8
C28 C29 H29B 108.8
C30 C29 H29B 108.8
H29A C29 H29B 107.7
N4 C30 C31 123.3(9)
N4 C30 C29 117.2(8)
C31 C30 C29 119.5(9)
C32 C31 C30 119.7(10)
C32 C31 H31 120.2
C30 C31 H31 120.2
C33 C32 C31 118.8(11)
C33 C32 H32 120.6
C31 C32 H32 120.6
C32 C33 C34 118.9(11)
C32 C33 H33 120.5
C34 C33 H33 120.5
N4 C34 C33 122.3(9)
N4 C34 H34 118.9
C33 C34 H34 118.9
C15 N5 Ni2 172.3(7)
N5 C15 S1 179.2(7)
C16 O4 Ni2 127.5(5)
C16 O5 Ni1 128.8(5)
O5 C16 O4 127.2(7)
O5 C16 C17 117.0(7)
O4 C16 C17 115.8(7)
C16 C17 H17A 109.5
C16 C17 H17B 109.5
H17A C17 H17B 109.5
C16 C17 H17C 109.5
H17A C17 H17C 109.5
H17B C17 H17C 109.5
H11W O1W H12W 103.3
O3WC O3WA O3WB 57.1(18)

loop_
_geom_bond_atom_site_label_1
_geom_bond_atom_site_label_2
_geom_bond_distance
Ni1 O5 2.056(5)
Ni1 N1 2.069(6)
Ni1 O1 2.077(5)
Ni1 O2 2.105(4)
Ni1 N2 2.135(6)
Ni1 O3 2.163(6)
Ni2 N5 2.054(6)
Ni2 O2 2.061(4)
Ni2 O4 2.078(5)
Ni2 N3 2.080(6)
Ni2 N4 2.138(7)
Ni2 O1 2.197(4)
Cl1 C4 1.755(8)
Cl2 C24 1.765(8)
C18 O3 1.357(14)
C18 H18A 0.9600
C18 H18B 0.9600
C18 H18C 0.9600
O1 C1 1.347(8)
O2 C21 1.361(8)
O3 H3A 0.9700
O3 H3B 0.9700
N1 C7 1.291(8)
N1 C8 1.455(8)
N2 C14 1.354(9)
N2 C10 1.369(9)
N3 C27 1.297(9)
N3 C28 1.442(9)
N4 C30 1.327(10)
N4 C34 1.369(11)
C1 C2 1.388(10)
C1 C6 1.435(10)
C2 C3 1.414(11)
C2 H2 0.9300
C3 C4 1.385(11)
C3 H3 0.9300
C4 C5 1.385(10)
C5 C6 1.408(9)
C5 H5 0.9300
C6 C7 1.442(9)
C7 H7 0.9300
C8 C9 1.550(10)
C8 H8A 0.9700
C8 H8B 0.9700
C9 C10 1.538(10)
C9 H9A 0.9700
C9 H9B 0.9700
C10 C11 1.362(10)
C11 C12 1.426(11)
C11 H11 0.9300
C12 C13 1.360(11)
C12 H12 0.9300
C13 C14 1.384(10)
C13 H13 0.9300
C14 H14 0.9300
C21 C22 1.397(9)
C21 C26 1.415(9)
C22 C23 1.399(10)
C22 H22 0.9300
C23 C24 1.415(11)
C23 H23 0.9300
C24 C25 1.348(10)
C25 C26 1.419(10)
C25 H25 0.9300
C26 C27 1.479(9)
C27 H27 0.9300
C28 C29 1.521(10)
C28 H28A 0.9700
C28 H28B 0.9700
C29 C30 1.537(12)
C29 H29A 0.9700
C29 H29B 0.9700
C30 C31 1.383(11)
C31 C32 1.376(14)
C31 H31 0.9300
C32 C33 1.367(13)
C32 H32 0.9300
C33 C34 1.402(12)
C33 H33 0.9300
C34 H34 0.9300
N5 C15 1.163(8)
C15 S1 1.630(8)
O4 C16 1.267(8)
O5 C16 1.253(8)
C16 C17 1.547(10)
C17 H17A 0.9600
C17 H17B 0.9600
C17 H17C 0.9600
O1W H11W 0.8507
O1W H12W 0.8660
O3WA O3WC 0.76(2)
O3WA O3WB 1.28(2)

loop_
_geom_torsion_atom_site_label_1
_geom_torsion_atom_site_label_2
_geom_torsion_atom_site_label_3
_geom_torsion_atom_site_label_4
_geom_torsion
O5 Ni1 O1 C1 -156.3(5)
N1 Ni1 O1 C1 21.9(5)
O2 Ni1 O1 C1 115.2(5)
N2 Ni1 O1 C1 -118(3)
O3 Ni1 O1 C1 -72.3(5)
O5 Ni1 O1 Ni2 75.47(19)
N1 Ni1 O1 Ni2 -106.3(2)
O2 Ni1 O1 Ni2 -13.02(17)
N2 Ni1 O1 Ni2 114(3)
O3 Ni1 O1 Ni2 159.4(2)
N5 Ni2 O1 C1 -162(2)
O2 Ni2 O1 C1 -120.6(5)
O4 Ni2 O1 C1 151.1(5)
N3 Ni2 O1 C1 -30.1(5)
N4 Ni2 O1 C1 61.6(5)
N5 Ni2 O1 Ni1 -28(2)
O2 Ni2 O1 Ni1 13.35(18)
O4 Ni2 O1 Ni1 -74.9(2)
N3 Ni2 O1 Ni1 103.8(2)
N4 Ni2 O1 Ni1 -164.5(2)
N5 Ni2 O2 C21 -62.9(5)
O4 Ni2 O2 C21 -151.1(4)
N3 Ni2 O2 C21 28.1(4)
N4 Ni2 O2 C21 141(2)
O1 Ni2 O2 C21 121.0(4)
N5 Ni2 O2 Ni1 162.9(2)
O4 Ni2 O2 Ni1 74.63(19)
N3 Ni2 O2 Ni1 -106.2(2)
N4 Ni2 O2 Ni1 6(2)
O1 Ni2 O2 Ni1 -13.24(18)
O5 Ni1 O2 C21 149.2(5)
N1 Ni1 O2 C21 -33.0(5)
O1 Ni1 O2 C21 -122.7(5)
N2 Ni1 O2 C21 60.5(5)
O3 Ni1 O2 C21 -169.9(11)
O5 Ni1 O2 Ni2 -74.1(2)
N1 Ni1 O2 Ni2 103.6(2)
O1 Ni1 O2 Ni2 13.97(18)
N2 Ni1 O2 Ni2 -162.8(2)
O3 Ni1 O2 Ni2 -33.3(12)
O5 Ni1 O3 C18 -66.3(12)
N1 Ni1 O3 C18 115.8(12)
O1 Ni1 O3 C18 -154.4(12)
O2 Ni1 O3 C18 -107.4(15)
N2 Ni1 O3 C18 22.7(12)
O5 Ni1 N1 C7 28(5)
O1 Ni1 N1 C7 -12.4(5)
O2 Ni1 N1 C7 -97.3(5)
N2 Ni1 N1 C7 165.0(5)
O3 Ni1 N1 C7 75.7(6)
O5 Ni1 N1 C8 -146(4)
O1 Ni1 N1 C8 173.3(5)
O2 Ni1 N1 C8 88.4(5)
N2 Ni1 N1 C8 -9.3(5)
O3 Ni1 N1 C8 -98.6(5)
O5 Ni1 N2 C14 -19.1(5)
N1 Ni1 N2 C14 162.8(5)
O1 Ni1 N2 C14 -58(3)
O2 Ni1 N2 C14 69.0(5)
O3 Ni1 N2 C14 -103.1(5)
O5 Ni1 N2 C10 157.5(6)
N1 Ni1 N2 C10 -20.6(6)
O1 Ni1 N2 C10 119(3)
O2 Ni1 N2 C10 -114.4(6)
O3 Ni1 N2 C10 73.5(6)
N5 Ni2 N3 C27 74.2(5)
O2 Ni2 N3 C27 -18.4(5)
O4 Ni2 N3 C27 17(8)
N4 Ni2 N3 C27 167.5(5)
O1 Ni2 N3 C27 -101.4(5)
N5 Ni2 N3 C28 -97.9(5)
O2 Ni2 N3 C28 169.5(5)
O4 Ni2 N3 C28 -156(8)
N4 Ni2 N3 C28 -4.6(5)
O1 Ni2 N3 C28 86.5(5)
N5 Ni2 N4 C30 70.8(6)
O2 Ni2 N4 C30 -133(2)
O4 Ni2 N4 C30 159.1(6)
N3 Ni2 N4 C30 -20.2(6)
O1 Ni2 N4 C30 -113.3(6)
N5 Ni2 N4 C34 -112.4(6)
O2 Ni2 N4 C34 44(2)
O4 Ni2 N4 C34 -24.1(6)
N3 Ni2 N4 C34 156.6(6)
O1 Ni2 N4 C34 63.5(6)
Ni1 O1 C1 C2 159.1(5)
Ni2 O1 C1 C2 -83.7(7)
Ni1 O1 C1 C6 -21.2(9)
Ni2 O1 C1 C6 96.0(7)
O1 C1 C2 C3 176.6(7)
C6 C1 C2 C3 -3.1(12)
C1 C2 C3 C4 -0.4(13)
C2 C3 C4 C5 3.2(13)
C2 C3 C4 Cl1 -179.2(7)
C3 C4 C5 C6 -2.3(12)
Cl1 C4 C5 C6 -179.9(6)
C4 C5 C6 C1 -1.3(10)
C4 C5 C6 C7 178.2(6)
O1 C1 C6 C5 -175.8(6)
C2 C1 C6 C5 3.9(10)
O1 C1 C6 C7 4.7(10)
C2 C1 C6 C7 -175.5(7)
C8 N1 C7 C6 176.8(6)
Ni1 N1 C7 C6 2.4(10)
C5 C6 C7 N1 -174.0(7)
C1 C6 C7 N1 5.5(11)
C7 N1 C8 C9 -122.3(7)
Ni1 N1 C8 C9 52.5(6)
N1 C8 C9 C10 -78.6(8)
C14 N2 C10 C11 -0.1(11)
Ni1 N2 C10 C11 -176.8(6)
C14 N2 C10 C9 -178.9(7)
Ni1 N2 C10 C9 4.4(10)
C8 C9 C10 C11 -133.3(8)
C8 C9 C10 N2 45.6(10)
N2 C10 C11 C12 1.4(13)
C9 C10 C11 C12 -179.7(8)
C10 C11 C12 C13 -2.8(14)
C11 C12 C13 C14 2.9(14)
C10 N2 C14 C13 0.1(11)
Ni1 N2 C14 C13 177.0(6)
C12 C13 C14 N2 -1.5(13)
Ni2 O2 C21 C22 156.6(4)
Ni1 O2 C21 C22 -79.4(6)
Ni2 O2 C21 C26 -24.3(7)
Ni1 O2 C21 C26 99.7(6)
O2 C21 C22 C23 176.6(6)
C26 C21 C22 C23 -2.5(9)
C21 C22 C23 C24 1.8(10)
C22 C23 C24 C25 -0.4(10)
C22 C23 C24 Cl2 -178.6(5)
C23 C24 C25 C26 -0.2(10)
Cl2 C24 C25 C26 177.9(5)
O2 C21 C26 C25 -177.2(6)
C22 C21 C26 C25 1.9(9)
O2 C21 C26 C27 2.6(9)
C22 C21 C26 C27 -178.3(5)
C24 C25 C26 C21 -0.5(10)
C24 C25 C26 C27 179.6(6)
C28 N3 C27 C26 177.8(6)
Ni2 N3 C27 C26 5.5(9)
C21 C26 C27 N3 7.7(10)
C25 C26 C27 N3 -172.5(7)
C27 N3 C28 C29 -124.9(7)
Ni2 N3 C28 C29 47.5(8)
N3 C28 C29 C30 -80.0(9)
C34 N4 C30 C31 -0.7(11)
Ni2 N4 C30 C31 176.2(6)
C34 N4 C30 C29 -178.3(7)
Ni2 N4 C30 C29 -1.5(10)
C28 C29 C30 N4 54.5(10)
C28 C29 C30 C31 -123.3(8)
N4 C30 C31 C32 0.8(14)
C29 C30 C31 C32 178.4(9)
C30 C31 C32 C33 -0.1(15)
C31 C32 C33 C34 -0.6(15)
C30 N4 C34 C33 0.0(12)
Ni2 N4 C34 C33 -177.1(6)
C32 C33 C34 N4 0.7(13)
O2 Ni2 N5 C15 -71(5)
O4 Ni2 N5 C15 17(5)
N3 Ni2 N5 C15 -162(5)
N4 Ni2 N5 C15 106(5)
O1 Ni2 N5 C15 -30(7)
Ni2 N5 C15 S1 53(60)
N5 Ni2 O4 C16 -133.8(6)
O2 Ni2 O4 C16 -41.2(6)
N3 Ni2 O4 C16 -76(8)
N4 Ni2 O4 C16 132.9(6)
O1 Ni2 O4 C16 41.8(6)
N1 Ni1 O5 C16 -88(5)
O1 Ni1 O5 C16 -47.1(6)
O2 Ni1 O5 C16 37.9(6)
N2 Ni1 O5 C16 135.4(6)
O3 Ni1 O5 C16 -135.4(6)
Ni1 O5 C16 O4 4.1(12)
Ni1 O5 C16 C17 -175.8(5)
Ni2 O4 C16 O5 -2.7(11)
Ni2 O4 C16 C17 177.3(5)
